data_1574767
loop_
_publ_author_name
'Khurshid, Aaqib'
'Rujiwatra, Apinpus'
'Chuasaard, Thammanoon'

_publ_section_title
;
 Poly[[tetraaqua(\m3-4-hydroxypyridine-2,6-dicarboxylato)di-\m2-oxalato-dipraseodymium(III)]
 4.29-hydrate]
;
_journal_coeditor_code ZL4083
_journal_issue 5
_journal_name_full IUCrData
_journal_page_first x250456
_journal_paper_doi 10.1107/S2414314625004560
_journal_volume 10
_journal_year 2025
_chemical_formula_iupac '[Pr2 (C7 H3 N O5) (C2 O4)2 (H2 O)4], 4.29H2 O'
_chemical_formula_moiety 'C11 H11 N O17 Pr2, 3(H2 O), 1.294(O)'
_chemical_formula_sum 'C11 H17 N O21.294 Pr2'
_chemical_formula_weight 785.78
_chemical_name_systematic
'Poly[[tetraaqua(\m~3~-4-hydroxypyridine-2,6-dicarboxylato)di-\m~2~-oxalato-dipraseodymium(III)] 4.29-hydrate]'
_space_group_crystal_system triclinic
_space_group_IT_number 2
_space_group_name_Hall '-P 1'
_space_group_name_H-M_alt 'P -1'
_atom_sites_solution_hydrogens mixed
_atom_sites_solution_primary dual
_atom_sites_solution_secondary difmap
_audit_creation_method
;
Olex2 1.5
(compiled 2025.04.05 svn.rf049d14d for OlexSys, GUI svn.r7224)
;
_cell_angle_alpha 66.684(4)
_cell_angle_beta 80.942(3)
_cell_angle_gamma 66.660(3)
_cell_formula_units_Z 2
_cell_length_a 9.9236(3)
_cell_length_b 10.3042(4)
_cell_length_c 12.9748(5)
_cell_measurement_reflns_used 11399
_cell_measurement_temperature 298(2)
_cell_measurement_theta_max 27.1970
_cell_measurement_theta_min 2.2550
_cell_volume 1118.69(8)
_computing_cell_refinement
;
CrysAlisPro 1.171.41.111a (Rigaku OD, 2021)
;
_computing_data_collection
;
CrysAlisPro 1.171.41.111a (Rigaku OD, 2021)
;
_computing_data_reduction
;
CrysAlisPro 1.171.41.111a (Rigaku OD, 2021)
;
_computing_molecular_graphics
;
Olex2 1.5 (Dolomanov <i>et al.</i>,  2009)
;
_computing_publication_material
;
Olex2 1.5 (Dolomanov <i>et al.</i>,  2009)
;
_computing_structure_refinement
;
<i>SHELXL2018/3</i> (Sheldrick, 2015b)
;
_computing_structure_solution
;
<i>SHELXT2018/2</i> (Sheldrick, 2015a)
;
_diffrn_ambient_temperature 298(2)
_diffrn_detector_area_resol_mean 10.0000
_diffrn_measured_fraction_theta_full 0.992
_diffrn_measured_fraction_theta_max 0.844
_diffrn_measurement_device_type 'SuperNova, Single source at offset/far, HyPix3000'
_diffrn_measurement_method '\w scans'
_diffrn_radiation_type MoK\a
_diffrn_radiation_wavelength 0.71073
_diffrn_reflns_av_R_equivalents 0.0880
_diffrn_reflns_av_unetI/netI 0.0691
_diffrn_reflns_limit_h_max 12
_diffrn_reflns_limit_h_min -12
_diffrn_reflns_limit_k_max 12
_diffrn_reflns_limit_k_min -12
_diffrn_reflns_limit_l_max 16
_diffrn_reflns_limit_l_min -16
_diffrn_reflns_number 18710
_diffrn_reflns_theta_full 25.242
_diffrn_reflns_theta_max 28.329
_diffrn_reflns_theta_min 2.235
_diffrn_source 'micro-focus sealed X-ray tube'
_exptl_absorpt_coefficient_mu 4.407
_exptl_absorpt_correction_T_max 1.00000
_exptl_absorpt_correction_T_min 0.76817
_exptl_absorpt_correction_type multi-scan
_exptl_absorpt_process_details
;
(CrysAlisPro; Rigaku OD, 2021)
;
_exptl_crystal_colour 'clear brownish colourless'
_exptl_crystal_density_diffrn 2.333
_exptl_crystal_description block
_exptl_crystal_F_000 757
_exptl_crystal_size_max 0.2
_exptl_crystal_size_mid 0.2
_exptl_crystal_size_min 0.1
_refine_diff_density_max 1.466
_refine_diff_density_min -1.777
_refine_ls_extinction_method none
_refine_ls_goodness_of_fit_ref 1.048
_refine_ls_hydrogen_treatment mixed
_refine_ls_matrix_type full
_refine_ls_number_parameters 399
_refine_ls_number_reflns 4715
_refine_ls_number_restraints 71
_refine_ls_restrained_S_all 1.047
_refine_ls_R_factor_all 0.0509
_refine_ls_R_factor_gt 0.0357
_refine_ls_shift/su_max 0.000
_refine_ls_shift/su_mean 0.000
_refine_ls_structure_factor_coef Fsqd
_refine_ls_weighting_details 'w=1/[\s^2^(Fo^2^)+(0.0364P)^2^] where P=(Fo^2^+2Fc^2^)/3'
_refine_ls_weighting_scheme calc
_refine_ls_wR_factor_gt 0.0749
_refine_ls_wR_factor_ref 0.0851
_reflns_number_gt 3799
_reflns_number_total 4715
_reflns_threshold_expression 'I > 2\s(I)'
_cod_data_source_file zl4083.cif
_cod_data_source_block I
_cod_database_code 1574767
_shelx_space_group_comment
;
The symmetry employed for this shelxl refinement is uniquely defined
by the following loop, which should always be used as a source of
symmetry information in preference to the above space-group names.
They are only intended as comments.
;
_shelx_estimated_absorpt_t_min 0.473
_shelx_estimated_absorpt_t_max 0.667

loop_
_space_group_symop_operation_xyz
'x, y, z'
'-x, -y, -z'

loop_
_atom_site_type_symbol
_atom_site_label
_atom_site_fract_x
_atom_site_fract_y
_atom_site_fract_z
_atom_site_U_iso_or_equiv
_atom_site_adp_type
_atom_site_calc_flag
_atom_site_occupancy
_atom_site_disorder_assembly
_atom_site_disorder_group
Pr Pr1 0.23196(2) 0.77685(3) 0.25657(2) 0.01644(9) Uani d 1 . .
Pr Pr2 0.23512(2) 0.29264(3) 0.76177(2) 0.01623(9) Uani d 1 . .
O O1 0.0556(3) 0.6667(3) 0.2380(3) 0.0213(7) Uani d 1 . .
O O2 -0.0132(3) 0.5827(4) 0.1307(3) 0.0307(8) Uani d 1 . .
O O3 0.5023(3) 0.6898(3) 0.2099(3) 0.0216(7) Uani d 1 . .
O O4 0.7077(3) 0.5102(4) 0.1918(3) 0.0289(8) Uani d 1 . .
O O5 0.4995(3) 0.2189(4) 0.0567(3) 0.0259(8) Uani d 1 . .
H H5 0.433892 0.212745 0.029681 0.039 Uiso calc 1 . .
O O6 0.3619(3) 0.5268(4) 0.4061(3) 0.0304(8) Uani d 1 . .
O O7 0.3719(3) 0.3733(4) 0.5863(3) 0.0252(8) Uani d 1 . .
O O8 0.0950(3) 0.7142(3) 0.4408(3) 0.0256(8) Uani d 1 . .
O O9 0.0969(3) 0.5504(4) 0.6168(3) 0.0275(8) Uani d 1 . .
O O10 0.1736(3) 0.8820(3) 0.0496(2) 0.0213(7) Uani d 1 . .
O O11 0.1805(3) 1.0576(3) -0.1203(2) 0.0216(7) Uani d 1 . .
O O12 0.2910(3) 1.0092(3) 0.1385(3) 0.0242(7) Uani d 1 . .
O O13 0.3127(3) 1.1706(3) -0.0329(2) 0.0234(7) Uani d 1 . .
O O14 -0.0079(4) 0.9973(4) 0.2305(3) 0.0302(8) Uani d 1 . .
H H14A -0.066(5) 0.983(6) 0.201(4) 0.045 Uiso d 1 . .
H H14B -0.016(5) 1.088(3) 0.200(4) 0.045 Uiso d 1 . .
O O15A 0.298(3) 0.894(3) 0.3700(17) 0.028(4) Uani d 0.45(4) A 1
H H15A 0.234(5) 0.956(5) 0.395(3) 0.043 Uiso d 0.45(4) A 1
H H15B 0.369(8) 0.842(8) 0.415(8) 0.043 Uiso d 0.45(4) A 1
O O15B 0.342(2) 0.828(3) 0.3904(16) 0.042(4) Uani d 0.55(4) A 2
H H15C 0.293(5) 0.859(12) 0.440(6) 0.064 Uiso d 0.55(4) A 2
H H15D 0.427(5) 0.767(8) 0.420(6) 0.064 Uiso d 0.55(4) A 2
O O16 0.1824(4) 0.2134(5) 0.6187(3) 0.0400(10) Uani d 1 . .
H H16A 0.094(3) 0.236(6) 0.601(4) 0.060 Uiso d 1 . .
H H16B 0.233(5) 0.209(7) 0.562(3) 0.060 Uiso d 1 . .
O O17 0.4416(3) 0.0634(4) 0.7485(3) 0.0304(9) Uani d 1 . .
H H17A 0.522(3) 0.073(5) 0.736(4) 0.046 Uiso d 1 . .
H H17B 0.454(5) -0.020(3) 0.800(3) 0.046 Uiso d 1 . .
O O18 -0.0349(5) 1.2962(5) 0.1190(4) 0.0638(13) Uani d 1 . .
H H18A -0.109(5) 1.355(6) 0.143(5) 0.096 Uiso d 1 . .
H H18B -0.017(7) 1.350(6) 0.053(3) 0.096 Uiso d 1 . .
O O19 -0.1396(7) 0.7992(7) 0.6626(6) 0.106(2) Uani d 1 . .
H H19A -0.150(8) 0.811(12) 0.724(5) 0.159 Uiso d 1 . .
H H19B -0.055(4) 0.743(7) 0.655(8) 0.159 Uiso d 1 . .
O O20A 0.599(3) -0.1133(16) 0.544(2) 0.126(6) Uani d 0.5 B -1
H H20A 0.516875 -0.037798 0.542562 0.189 Uiso d 0.5 B -1
H H20B 0.661995 -0.098201 0.570062 0.189 Uiso d 0.5 B -1
O O20B 0.389(3) 0.1898(16) 0.4318(19) 0.112(5) Uani d 0.5 C -1
H H20C 0.299245 0.227002 0.411383 0.168 Uiso d 0.5 C -1
H H20D 0.402974 0.255335 0.447541 0.168 Uiso d 0.5 C -1
O O21A 0.1227(19) 0.9358(19) 0.5629(13) 0.131(6) Uani d 0.488(17) D 1
O O21C 0.214(3) 0.838(3) 0.608(2) 0.108(6) Uani d 0.253(13) E 2
O O21B 0.3984(11) 0.7322(11) 0.5831(8) 0.097(5) Uani d 0.553(15) F 1
N N1 0.3350(4) 0.5635(4) 0.1792(3) 0.0188(8) Uani d 1 . .
C C1 0.0848(5) 0.5939(5) 0.1735(4) 0.0228(11) Uani d 1 . .
C C2 0.2449(4) 0.5154(5) 0.1506(4) 0.0171(10) Uani d 1 . .
C C3 0.2935(5) 0.4015(5) 0.1089(4) 0.0218(10) Uani d 1 . .
H H3 0.226867 0.373002 0.088373 0.026 Uiso calc 1 . .
C C4 0.4425(5) 0.3294(5) 0.0978(4) 0.0194(10) Uani d 1 . .
C C5 0.5398(5) 0.3766(5) 0.1287(4) 0.0237(11) Uani d 1 . .
H H5A 0.640885 0.328970 0.123911 0.028 Uiso calc 1 . .
C C6 0.4805(4) 0.4958(5) 0.1664(4) 0.0181(10) Uani d 1 . .
C C7 0.5711(5) 0.5680(5) 0.1928(4) 0.0193(10) Uani d 1 . .
C C9 0.1529(5) 0.5941(5) 0.5226(4) 0.0193(10) Uani d 1 . .
C C8 0.3103(5) 0.4884(5) 0.5036(4) 0.0202(10) Uani d 1 . .
C C11 0.2745(5) 1.0625(5) 0.0363(4) 0.0195(10) Uani d 1 . .
C C10 0.2019(5) 0.9932(5) -0.0159(4) 0.0177(10) Uani d 1 . .

loop_
_atom_site_aniso_label
_atom_site_aniso_U_11
_atom_site_aniso_U_22
_atom_site_aniso_U_33
_atom_site_aniso_U_12
_atom_site_aniso_U_13
_atom_site_aniso_U_23
Pr1 0.01715(16) 0.01723(16) 0.01250(17) -0.00734(12) 0.00045(11) -0.00222(12)
Pr2 0.01536(16) 0.01812(15) 0.01234(16) -0.00743(12) 0.00053(11) -0.00168(12)
O1 0.0189(16) 0.0243(18) 0.0231(19) -0.0089(14) 0.0049(13) -0.0122(15)
O2 0.0163(17) 0.043(2) 0.045(2) -0.0117(16) 0.0039(15) -0.0283(18)
O3 0.0233(18) 0.0244(18) 0.0215(19) -0.0128(15) 0.0024(14) -0.0097(15)
O4 0.0166(18) 0.032(2) 0.042(2) -0.0098(15) 0.0002(15) -0.0170(18)
O5 0.0178(17) 0.0267(18) 0.038(2) -0.0046(15) -0.0057(15) -0.0177(16)
O6 0.0258(19) 0.034(2) 0.0159(19) -0.0058(16) 0.0034(14) -0.0006(16)
O7 0.0206(17) 0.0287(19) 0.0137(18) -0.0078(15) -0.0005(13) 0.0034(15)
O8 0.0241(18) 0.0224(18) 0.0198(19) -0.0068(15) 0.0003(14) 0.0008(15)
O9 0.0251(18) 0.033(2) 0.0153(19) -0.0090(15) 0.0067(14) -0.0035(15)
O10 0.0301(18) 0.0207(17) 0.0138(18) -0.0158(15) -0.0012(13) -0.0001(14)
O11 0.0257(18) 0.0258(18) 0.0132(18) -0.0136(15) -0.0039(13) -0.0016(14)
O12 0.0335(19) 0.0266(18) 0.0133(19) -0.0168(15) -0.0052(14) -0.0004(15)
O13 0.0284(18) 0.0259(18) 0.0181(19) -0.0177(15) -0.0024(14) -0.0017(15)
O14 0.027(2) 0.0250(19) 0.040(2) -0.0093(16) -0.0066(16) -0.0112(18)
O15A 0.029(9) 0.042(9) 0.023(7) -0.012(7) 0.004(5) -0.023(7)
O15B 0.028(7) 0.060(11) 0.046(7) -0.016(7) 0.000(5) -0.027(8)
O16 0.026(2) 0.069(3) 0.039(3) -0.019(2) 0.0060(18) -0.034(2)
O17 0.0188(18) 0.0220(19) 0.041(2) -0.0083(15) 0.0046(16) -0.0036(16)
O18 0.075(4) 0.036(3) 0.070(4) -0.012(2) 0.003(3) -0.019(2)
O19 0.098(4) 0.087(4) 0.116(5) -0.008(4) 0.010(4) -0.049(4)
O20A 0.125(7) 0.110(13) 0.150(10) -0.017(11) -0.032(7) -0.069(11)
O20B 0.124(7) 0.097(12) 0.131(10) -0.017(10) -0.027(7) -0.071(11)
O21A 0.160(12) 0.094(10) 0.119(10) -0.013(8) -0.012(8) -0.048(8)
O21C 0.145(11) 0.082(9) 0.089(9) -0.011(8) -0.020(8) -0.047(8)
O21B 0.115(8) 0.081(7) 0.063(7) -0.006(6) -0.017(5) -0.019(5)
N1 0.015(2) 0.021(2) 0.019(2) -0.0091(17) 0.0012(16) -0.0049(17)
C1 0.019(3) 0.018(2) 0.029(3) -0.009(2) 0.001(2) -0.004(2)
C2 0.014(2) 0.023(2) 0.014(2) -0.0065(19) -0.0006(18) -0.007(2)
C3 0.023(3) 0.028(3) 0.022(3) -0.014(2) -0.001(2) -0.011(2)
C4 0.024(3) 0.014(2) 0.017(3) -0.007(2) -0.0011(19) -0.002(2)
C5 0.015(2) 0.026(3) 0.027(3) -0.005(2) -0.005(2) -0.007(2)
C6 0.018(2) 0.017(2) 0.018(3) -0.0061(19) -0.0011(19) -0.005(2)
C7 0.018(3) 0.023(3) 0.016(3) -0.011(2) -0.0003(19) -0.002(2)
C9 0.016(2) 0.023(3) 0.017(3) -0.006(2) 0.0000(19) -0.007(2)
C8 0.016(2) 0.024(3) 0.020(3) -0.008(2) 0.001(2) -0.007(2)
C11 0.015(2) 0.023(3) 0.019(3) -0.008(2) -0.0031(19) -0.004(2)
C10 0.015(2) 0.020(2) 0.019(3) -0.0051(19) -0.0039(18) -0.007(2)

loop_
_atom_type_symbol
_atom_type_description
_atom_type_scat_dispersion_real
_atom_type_scat_dispersion_imag
_atom_type_scat_source
C C 0.0033 0.0016 'International Tables Vol C Tables 4.2.6.8 and 6.1.1.4'
H H 0.0000 0.0000 'International Tables Vol C Tables 4.2.6.8 and 6.1.1.4'
N N 0.0061 0.0033 'International Tables Vol C Tables 4.2.6.8 and 6.1.1.4'
O O 0.0106 0.0060 'International Tables Vol C Tables 4.2.6.8 and 6.1.1.4'
Pr Pr -0.2180 2.8214 'International Tables Vol C Tables 4.2.6.8 and 6.1.1.4'

loop_
_geom_angle_atom_site_label_1
_geom_angle_atom_site_label_2
_geom_angle_atom_site_label_3
_geom_angle_site_symmetry_1
_geom_angle_site_symmetry_3
_geom_angle
_geom_angle_publ_flag
O1 Pr1 O3 . . 125.52(9) ?
O1 Pr1 O8 . . 71.98(10) ?
O1 Pr1 O10 . . 73.53(9) ?
O1 Pr1 O12 . . 134.40(10) ?
O1 Pr1 O15A . . 144.9(4) ?
O1 Pr1 N1 . . 63.08(10) ?
O3 Pr1 O8 . . 131.86(10) ?
O3 Pr1 O10 . . 89.35(9) ?
O3 Pr1 N1 . . 62.46(10) ?
O6 Pr1 O1 . . 88.21(10) ?
O6 Pr1 O3 . . 71.33(10) ?
O6 Pr1 O8 . . 64.40(10) ?
O6 Pr1 O10 . . 138.63(11) ?
O6 Pr1 O12 . . 135.43(9) ?
O6 Pr1 O14 . . 138.35(11) ?
O6 Pr1 O15A . . 85.8(7) ?
O6 Pr1 N1 . . 68.80(11) ?
O8 Pr1 N1 . . 114.36(10) ?
O10 Pr1 O8 . . 137.05(9) ?
O10 Pr1 N1 . . 69.83(10) ?
O12 Pr1 O3 . . 72.10(10) ?
O12 Pr1 O8 . . 131.56(10) ?
O12 Pr1 O10 . . 64.34(9) ?
O12 Pr1 O15A . . 66.4(5) ?
O12 Pr1 N1 . . 114.05(10) ?
O14 Pr1 O1 . . 78.28(10) ?
O14 Pr1 O3 . . 146.68(10) ?
O14 Pr1 O8 . . 73.95(10) ?
O14 Pr1 O10 . . 74.65(11) ?
O14 Pr1 O12 . . 74.62(10) ?
O14 Pr1 O15A . . 83.6(6) ?
O14 Pr1 N1 . . 133.09(11) ?
O15A Pr1 O3 . . 84.8(5) ?
O15A Pr1 O8 . . 74.3(4) ?
O15A Pr1 O10 . . 129.7(6) ?
O15A Pr1 N1 . . 143.2(6) ?
O15B Pr1 O1 . . 144.6(4) ?
O15B Pr1 O3 . . 76.7(5) ?
O15B Pr1 O6 . . 72.4(7) ?
O15B Pr1 O8 . . 72.9(4) ?
O15B Pr1 O10 . . 139.4(5) ?
O15B Pr1 O12 . . 75.1(6) ?
O15B Pr1 O14 . . 96.5(6) ?
O15B Pr1 N1 . . 130.4(6) ?
O1 Pr2 O3 2_566 2_666 164.06(9) ?
O1 Pr2 C1 2_566 2_566 24.67(10) ?
O1 Pr2 C7 2_566 2_666 140.12(11) ?
O2 Pr2 O1 2_566 2_566 48.86(9) ?
O2 Pr2 O3 2_566 2_666 115.62(9) ?
O2 Pr2 O4 2_566 2_666 72.16(9) ?
O2 Pr2 C1 2_566 2_566 24.28(11) ?
O2 Pr2 C7 2_566 2_666 93.86(11) ?
O3 Pr2 C1 2_666 2_566 139.57(11) ?
O3 Pr2 C7 2_666 2_666 24.35(10) ?
O4 Pr2 O1 2_666 2_566 116.38(9) ?
O4 Pr2 O3 2_666 2_666 48.16(9) ?
O4 Pr2 C1 2_666 2_566 93.52(11) ?
O4 Pr2 C7 2_666 2_666 23.81(11) ?
O7 Pr2 O1 . 2_566 122.36(9) ?
O7 Pr2 O2 . 2_566 137.91(11) ?
O7 Pr2 O3 . 2_666 64.97(9) ?
O7 Pr2 O4 . 2_666 84.16(10) ?
O7 Pr2 O9 . . 64.76(10) ?
O7 Pr2 O11 . 1_546 136.21(10) ?
O7 Pr2 O13 . 1_546 131.51(9) ?
O7 Pr2 O16 . . 69.72(11) ?
O7 Pr2 O17 . . 71.87(10) ?
O7 Pr2 C1 . 2_566 133.16(11) ?
O7 Pr2 C7 . 2_666 73.09(11) ?
O9 Pr2 O1 . 2_566 70.34(9) ?
O9 Pr2 O2 . 2_566 75.37(10) ?
O9 Pr2 O3 . 2_666 104.33(9) ?
O9 Pr2 O4 . 2_666 74.22(10) ?
O9 Pr2 O13 . 1_546 140.30(10) ?
O9 Pr2 C1 . 2_566 69.61(11) ?
O9 Pr2 C7 . 2_666 88.79(11) ?
O11 Pr2 O1 1_546 2_566 66.23(9) ?
O11 Pr2 O2 1_546 2_566 82.52(10) ?
O11 Pr2 O3 1_546 2_666 119.82(9) ?
O11 Pr2 O4 1_546 2_666 133.81(10) ?
O11 Pr2 O9 1_546 . 135.73(9) ?
O11 Pr2 O13 1_546 1_546 63.37(9) ?
O11 Pr2 C1 1_546 2_566 74.49(10) ?
O11 Pr2 C7 1_546 2_666 131.07(11) ?
O13 Pr2 O1 1_546 2_566 106.12(9) ?
O13 Pr2 O2 1_546 2_566 74.10(10) ?
O13 Pr2 O3 1_546 2_666 67.88(9) ?
O13 Pr2 O4 1_546 2_666 72.69(10) ?
O13 Pr2 C1 1_546 2_566 91.14(12) ?
O13 Pr2 C7 1_546 2_666 68.71(10) ?
O16 Pr2 O1 . 2_566 68.24(10) ?
O16 Pr2 O2 . 2_566 116.84(10) ?
O16 Pr2 O3 . 2_666 126.51(10) ?
O16 Pr2 O4 . 2_666 149.02(12) ?
O16 Pr2 O9 . . 79.58(12) ?
O16 Pr2 O11 . 1_546 77.00(11) ?
O16 Pr2 O13 . 1_546 137.51(12) ?
O16 Pr2 C1 . 2_566 92.58(12) ?
O16 Pr2 C7 . 2_666 142.54(11) ?
O17 Pr2 O1 . 2_566 123.96(10) ?
O17 Pr2 O2 . 2_566 150.18(10) ?
O17 Pr2 O3 . 2_666 70.95(10) ?
O17 Pr2 O4 . 2_666 119.01(10) ?
O17 Pr2 O9 . . 133.08(10) ?
O17 Pr2 O11 . 1_546 70.13(10) ?
O17 Pr2 O13 . 1_546 82.94(11) ?
O17 Pr2 O16 . . 69.13(12) ?
O17 Pr2 C1 . 2_566 142.91(10) ?
O17 Pr2 C7 . 2_666 95.28(11) ?
C1 Pr2 C7 2_566 2_666 116.61(12) ?
Pr1 O1 Pr2 . 2_566 144.80(13) ?
C1 O1 Pr1 . . 120.3(3) ?
C1 O1 Pr2 . 2_566 90.1(2) ?
C1 O2 Pr2 . 2_566 98.1(3) ?
Pr1 O3 Pr2 . 2_666 143.18(13) ?
C7 O3 Pr1 . . 123.1(3) ?
C7 O3 Pr2 . 2_666 90.4(2) ?
C7 O4 Pr2 . 2_666 98.6(3) ?
C4 O5 H5 . . 109.5 ?
C8 O6 Pr1 . . 121.4(3) ?
C8 O7 Pr2 . . 121.3(3) ?
C9 O8 Pr1 . . 120.6(3) ?
C9 O9 Pr2 . . 119.4(3) ?
C10 O10 Pr1 . . 120.7(3) ?
C10 O11 Pr2 . 1_564 123.2(3) ?
C11 O12 Pr1 . . 120.1(3) ?
C11 O13 Pr2 . 1_564 121.0(3) ?
Pr1 O14 H14A . . 108(4) ?
Pr1 O14 H14B . . 124(3) ?
H14A O14 H14B . . 110(5) ?
Pr1 O15A H15A . . 122(3) ?
Pr1 O15A H15B . . 121(3) ?
H15A O15A H15B . . 109(3) ?
Pr1 O15B H15C . . 123(3) ?
Pr1 O15B H15D . . 121(3) ?
H15C O15B H15D . . 105(3) ?
Pr2 O16 H16A . . 121(3) ?
Pr2 O16 H16B . . 124(3) ?
H16A O16 H16B . . 107(6) ?
Pr2 O17 H17A . . 114(4) ?
Pr2 O17 H17B . . 119(3) ?
H17A O17 H17B . . 107(3) ?
H18A O18 H18B . . 106(3) ?
H19A O19 H19B . . 112(4) ?
H20A O20A H20B . . 105.4 ?
H20C O20B H20D . . 107.1 ?
C2 N1 Pr1 . . 120.4(3) ?
C2 N1 C6 . . 118.0(4) ?
C6 N1 Pr1 . . 121.6(3) ?
O1 C1 Pr2 . 2_566 65.2(2) ?
O1 C1 C2 . . 117.6(4) ?
O2 C1 Pr2 . 2_566 57.6(2) ?
O2 C1 O1 . . 122.4(4) ?
O2 C1 C2 . . 120.0(4) ?
C2 C1 Pr2 . 2_566 172.1(3) ?
N1 C2 C1 . . 113.6(4) ?
N1 C2 C3 . . 123.1(4) ?
C3 C2 C1 . . 123.2(4) ?
C2 C3 H3 . . 120.4 ?
C2 C3 C4 . . 119.2(4) ?
C4 C3 H3 . . 120.4 ?
O5 C4 C3 . . 123.3(4) ?
O5 C4 C5 . . 117.9(4) ?
C3 C4 C5 . . 118.8(4) ?
C4 C5 H5A . . 121.1 ?
C6 C5 C4 . . 117.9(4) ?
C6 C5 H5A . . 121.1 ?
N1 C6 C5 . . 123.0(4) ?
N1 C6 C7 . . 113.3(4) ?
C5 C6 C7 . . 123.7(4) ?
O3 C7 Pr2 . 2_666 65.2(2) ?
O3 C7 C6 . . 117.1(4) ?
O4 C7 Pr2 . 2_666 57.6(2) ?
O4 C7 O3 . . 122.8(4) ?
O4 C7 C6 . . 120.0(4) ?
C6 C7 Pr2 . 2_666 177.2(3) ?
O8 C9 C8 . . 116.4(4) ?
O9 C9 O8 . . 126.7(4) ?
O9 C9 C8 . . 116.9(4) ?
O6 C8 C9 . . 116.7(4) ?
O7 C8 O6 . . 126.5(4) ?
O7 C8 C9 . . 116.8(4) ?
O12 C11 O13 . . 125.7(4) ?
O12 C11 C10 . . 118.3(4) ?
O13 C11 C10 . . 115.9(4) ?
O10 C10 O11 . . 128.1(4) ?
O10 C10 C11 . . 116.3(4) ?
O11 C10 C11 . . 115.6(4) ?

loop_
_geom_bond_atom_site_label_1
_geom_bond_atom_site_label_2
_geom_bond_site_symmetry_2
_geom_bond_distance
_geom_bond_publ_flag
Pr1 O1 . 2.517(3) yes
Pr1 O3 . 2.526(3) yes
Pr1 O6 . 2.503(3) yes
Pr1 O8 . 2.535(3) yes
Pr1 O10 . 2.532(3) yes
Pr1 O12 . 2.520(3) yes
Pr1 O14 . 2.510(3) yes
Pr1 O15A . 2.523(16) yes
Pr1 O15B . 2.501(16) yes
Pr1 N1 . 2.555(4) yes
Pr2 O1 2_566 2.746(3) yes
Pr2 O2 2_566 2.580(3) yes
Pr2 O3 2_666 2.772(3) yes
Pr2 O4 2_666 2.608(3) yes
Pr2 O7 . 2.478(3) yes
Pr2 O9 . 2.538(3) yes
Pr2 O11 1_546 2.519(3) yes
Pr2 O13 1_546 2.550(3) yes
Pr2 O16 . 2.496(4) yes
Pr2 O17 . 2.487(3) yes
Pr2 C1 2_566 3.025(4) ?
Pr2 C7 2_666 3.054(4) ?
O1 C1 . 1.263(5) ?
O2 C1 . 1.256(5) ?
O3 C7 . 1.259(5) ?
O4 C7 . 1.247(5) ?
O5 H5 . 0.8200 ?
O5 C4 . 1.333(5) ?
O6 C8 . 1.256(5) ?
O7 C8 . 1.248(5) ?
O8 C9 . 1.256(5) ?
O9 C9 . 1.247(5) ?
O10 C10 . 1.235(5) ?
O11 C10 . 1.260(5) ?
O12 C11 . 1.227(5) ?
O13 C11 . 1.275(5) ?
O14 H14A . 0.821(19) ?
O14 H14B . 0.832(19) ?
O15A H15A . 0.830(19) ?
O15A H15B . 0.84(2) ?
O15B H15C . 0.84(2) ?
O15B H15D . 0.86(2) ?
O16 H16A . 0.856(19) ?
O16 H16B . 0.826(19) ?
O17 H17A . 0.826(18) ?
O17 H17B . 0.832(19) ?
O18 H18A . 0.85(2) ?
O18 H18B . 0.85(2) ?
O19 H19A . 0.83(2) ?
O19 H19B . 0.831(19) ?
O20A H20A . 0.8688 ?
O20A H20B . 0.8471 ?
O20B H20C . 0.8540 ?
O20B H20D . 0.8435 ?
N1 C2 . 1.336(5) ?
N1 C6 . 1.348(5) ?
C1 C2 . 1.513(6) ?
C2 C3 . 1.370(6) ?
C3 H3 . 0.9300 ?
C3 C4 . 1.381(6) ?
C4 C5 . 1.407(6) ?
C5 H5A . 0.9300 ?
C5 C6 . 1.381(6) ?
C6 C7 . 1.519(6) ?
C9 C8 . 1.559(7) ?
C11 C10 . 1.559(6) ?

loop_
_geom_hbond_atom_site_label_D
_geom_hbond_atom_site_label_H
_geom_hbond_atom_site_label_A
_geom_hbond_site_symmetry_A
_geom_hbond_distance_DH
_geom_hbond_distance_HA
_geom_hbond_distance_DA
_geom_hbond_angle_DHA
_geom_hbond_publ_flag
O5 H5 O13 1_545 0.82 1.81 2.626(4) 170.3 yes
O14 H14A O11 2_575 0.821(19) 1.92(2) 2.735(4) 173(5) yes
O14 H14B O18 . 0.832(19) 1.93(2) 2.755(5) 175(5) yes
O15A H15A O19 2_576 0.830(19) 2.16(4) 2.81(3) 135(3) yes
O15A H15A O21A . 0.830(19) 2.26(2) 2.89(2) 134(4) yes
O15A H15B O21B . 0.84(2) 2.02(9) 2.71(3) 138(11) yes
O15B H15C O21C . 0.84(2) 2.15(6) 2.93(3) 155(10) yes
O15B H15D O7 2_666 0.86(2) 1.96(4) 2.75(2) 152(5) yes
O16 H16A O8 2_566 0.856(19) 1.849(19) 2.705(4) 179(5) yes
O16 H16B O20A 2_656 0.826(19) 2.17(4) 2.96(3) 159(6) yes
O16 H16B O20B . 0.826(19) 2.12(3) 2.94(2) 172(5) yes
O17 H17A O12 2_666 0.826(18) 2.33(4) 2.922(4) 129(4) yes
O17 H17A O15A 2_666 0.826(18) 2.13(3) 2.892(19) 153(5) yes
O17 H17A O15B 2_666 0.826(18) 2.15(3) 2.865(18) 144(4) yes
O17 H17B O5 2_656 0.832(19) 2.09(2) 2.914(4) 171(5) yes
O18 H18A O4 1_465 0.85(2) 2.10(2) 2.951(6) 177(6) yes
O18 H18B O2 2_575 0.85(2) 2.21(3) 3.011(6) 156(7) yes
O19 H19A O18 2_576 0.83(2) 2.56(7) 3.161(8) 130(7) yes
O19 H19B O9 . 0.831(19) 2.147(19) 2.904(7) 151(5) yes
O20A H20A O20B . 0.87 2.17 2.901(14) 140.9 yes
O20A H20B O19 1_645 0.85 2.13 2.87(3) 145.8 yes
O20B H20C O19 2_566 0.85 2.13 2.87(2) 145.4 yes

loop_
_geom_torsion_atom_site_label_1
_geom_torsion_atom_site_label_2
_geom_torsion_atom_site_label_3
_geom_torsion_atom_site_label_4
_geom_torsion_site_symmetry_1
_geom_torsion_site_symmetry_2
_geom_torsion_site_symmetry_3
_geom_torsion_site_symmetry_4
_geom_torsion
_geom_torsion_publ_flag
Pr1 O1 C1 Pr2 . . . 2_566 -161.4(3) ?
Pr1 O1 C1 O2 . . . . -154.6(3) ?
Pr1 O1 C1 C2 . . . . 26.9(5) ?
Pr1 O3 C7 Pr2 . . . 2_666 -163.8(3) ?
Pr1 O3 C7 O4 . . . . -165.4(3) ?
Pr1 O3 C7 C6 . . . . 17.9(5) ?
Pr1 O6 C8 O7 . . . . -173.3(3) ?
Pr1 O6 C8 C9 . . . . 7.5(5) ?
Pr1 O8 C9 O9 . . . . -179.6(3) ?
Pr1 O8 C9 C8 . . . . -0.3(5) ?
Pr1 O10 C10 O11 . . . . 179.5(3) ?
Pr1 O10 C10 C11 . . . . 0.1(5) ?
Pr1 O12 C11 O13 . . . . -173.4(3) ?
Pr1 O12 C11 C10 . . . . 6.1(6) ?
Pr1 N1 C2 C1 . . . . -2.4(5) ?
Pr1 N1 C2 C3 . . . . -179.9(3) ?
Pr1 N1 C6 C5 . . . . 177.6(3) ?
Pr1 N1 C6 C7 . . . . -4.8(5) ?
Pr2 O1 C1 O2 2_566 . . . 6.8(4) ?
Pr2 O1 C1 C2 2_566 . . . -171.7(3) ?
Pr2 O2 C1 O1 2_566 . . . -7.3(5) ?
Pr2 O2 C1 C2 2_566 . . . 171.2(3) ?
Pr2 O3 C7 O4 2_666 . . . -1.6(4) ?
Pr2 O3 C7 C6 2_666 . . . -178.3(3) ?
Pr2 O4 C7 O3 2_666 . . . 1.7(5) ?
Pr2 O4 C7 C6 2_666 . . . 178.3(3) ?
Pr2 O7 C8 O6 . . . . -168.6(3) ?
Pr2 O7 C8 C9 . . . . 10.6(5) ?
Pr2 O9 C9 O8 . . . . 175.9(3) ?
Pr2 O9 C9 C8 . . . . -3.3(5) ?
Pr2 O11 C10 O10 1_564 . . . 176.9(3) ?
Pr2 O11 C10 C11 1_564 . . . -3.7(5) ?
Pr2 O13 C11 O12 1_564 . . . -170.6(4) ?
Pr2 O13 C11 C10 1_564 . . . 9.8(5) ?
O1 C1 C2 N1 . . . . -15.8(6) ?
O1 C1 C2 C3 . . . . 161.7(4) ?
O2 C1 C2 N1 . . . . 165.7(4) ?
O2 C1 C2 C3 . . . . -16.9(6) ?
O5 C4 C5 C6 . . . . 177.0(4) ?
O8 C9 C8 O6 . . . . -4.7(6) ?
O8 C9 C8 O7 . . . . 176.0(4) ?
O9 C9 C8 O6 . . . . 174.6(4) ?
O9 C9 C8 O7 . . . . -4.6(6) ?
O12 C11 C10 O10 . . . . -4.2(7) ?
O12 C11 C10 O11 . . . . 176.3(4) ?
O13 C11 C10 O10 . . . . 175.3(4) ?
O13 C11 C10 O11 . . . . -4.1(6) ?
N1 C2 C3 C4 . . . . 1.5(7) ?
N1 C6 C7 O3 . . . . -8.1(6) ?
N1 C6 C7 O4 . . . . 175.1(4) ?
C1 C2 C3 C4 . . . . -175.7(4) ?
C2 N1 C6 C5 . . . . -2.1(6) ?
C2 N1 C6 C7 . . . . 175.5(4) ?
C2 C3 C4 O5 . . . . -179.1(4) ?
C2 C3 C4 C5 . . . . -0.6(6) ?
C3 C4 C5 C6 . . . . -1.5(6) ?
C4 C5 C6 N1 . . . . 3.0(7) ?
C4 C5 C6 C7 . . . . -174.4(4) ?
C5 C6 C7 O3 . . . . 169.5(4) ?
C5 C6 C7 O4 . . . . -7.3(7) ?
C6 N1 C2 C1 . . . . 177.3(4) ?
C6 N1 C2 C3 . . . . -0.2(6) ?
